data_7025329
loop_
_publ_author_name
'Vetter, Cornelia'
'Pornsuriyasak, Papapida'
'Schmidt, J\"urgen'
'Rath, Nigam P.'
'R\"uffer, Tobias'
'Demchenko, Alexei V.'
'Steinborn, Dirk'

_publ_section_title
;
 Synthesis, characterization and reactivity of carbohydrate platinum(IV)
 complexes with thioglycoside ligands.
;
_journal_issue 27
_journal_name_full 'Dalton transactions (Cambridge, England : 2003)'
_journal_page_first 6327
_journal_page_last 6338
_journal_paper_doi 10.1039/b927058b
_journal_volume 39
_journal_year 2010
_chemical_formula_sum 'C16 H22 B F4 N3 Pt S2'
_chemical_formula_weight 602.39
_chemical_name_systematic
;
?
;
_space_group_IT_number 14
_symmetry_cell_setting monoclinic
_symmetry_space_group_name_Hall '-P 2ybc'
_symmetry_space_group_name_H-M 'P 1 21/c 1'
_atom_sites_solution_hydrogens geom
_atom_sites_solution_primary direct
_atom_sites_solution_secondary difmap
_audit_creation_method SHELXL-97
_cell_angle_alpha 90.00
_cell_angle_beta 115.776(2)
_cell_angle_gamma 90.00
_cell_formula_units_Z 4
_cell_length_a 13.2216(5)
_cell_length_b 12.6149(5)
_cell_length_c 12.8474(5)
_cell_measurement_reflns_used 5080
_cell_measurement_temperature 100(2)
_cell_measurement_theta_max 35.26
_cell_measurement_theta_min 2.39
_cell_volume 1929.60(13)
_computing_cell_refinement 'Bruker-Apex II'
_computing_data_collection 'Bruker-Apex II'
_computing_data_reduction Bruker-SMART
_computing_molecular_graphics 'Bruker-SHELXTL (Sheldrick, 2005)'
_computing_publication_material 'Bruker-SHELXTL (Sheldrick, 2005)'
_computing_structure_refinement 'Bruker-SHELXTL (Sheldrick, 2005)'
_computing_structure_solution 'Bruker-SHELXTL (Sheldrick, 2005)'
_diffrn_ambient_temperature 100(2)
_diffrn_measured_fraction_theta_full 0.992
_diffrn_measured_fraction_theta_max 0.992
_diffrn_measurement_device_type 'CCD area detector'
_diffrn_measurement_method 'phi and omega scans'
_diffrn_radiation_monochromator graphite
_diffrn_radiation_source 'fine-focus sealed tube'
_diffrn_radiation_type MoK\a
_diffrn_radiation_wavelength 0.71073
_diffrn_reflns_av_R_equivalents 0.0643
_diffrn_reflns_av_sigmaI/netI 0.0486
_diffrn_reflns_limit_h_max 21
_diffrn_reflns_limit_h_min -21
_diffrn_reflns_limit_k_max 20
_diffrn_reflns_limit_k_min -19
_diffrn_reflns_limit_l_max 21
_diffrn_reflns_limit_l_min -21
_diffrn_reflns_number 56461
_diffrn_reflns_theta_full 36.00
_diffrn_reflns_theta_max 36.00
_diffrn_reflns_theta_min 1.71
_exptl_absorpt_coefficient_mu 7.532
_exptl_absorpt_correction_T_max 0.5505
_exptl_absorpt_correction_T_min 0.1780
_exptl_absorpt_correction_type numerical
_exptl_absorpt_process_details 'sadabs v2.10'
_exptl_crystal_colour colourless
_exptl_crystal_density_diffrn 2.074
_exptl_crystal_density_meas ?
_exptl_crystal_density_method 'not measured'
_exptl_crystal_description plate
_exptl_crystal_F_000 1160
_exptl_crystal_size_max 0.35
_exptl_crystal_size_mid 0.29
_exptl_crystal_size_min 0.09
_refine_diff_density_max 1.958
_refine_diff_density_min -1.058
_refine_diff_density_rms 0.207
_refine_ls_extinction_method none
_refine_ls_goodness_of_fit_ref 1.034
_refine_ls_hydrogen_treatment mixed
_refine_ls_matrix_type full
_refine_ls_number_parameters 257
_refine_ls_number_reflns 9070
_refine_ls_number_restraints 1
_refine_ls_restrained_S_all 1.034
_refine_ls_R_factor_all 0.0529
_refine_ls_R_factor_gt 0.0347
_refine_ls_shift/su_max 0.001
_refine_ls_shift/su_mean 0.000
_refine_ls_structure_factor_coef Fsqd
_refine_ls_weighting_details 'calc w=1/[\s^2^(Fo^2^)+(0.0378P)^2^+1.1419P] where P=(Fo^2^+2Fc^2^)/3'
_refine_ls_weighting_scheme calc
_refine_ls_wR_factor_gt 0.0757
_refine_ls_wR_factor_ref 0.0828
_reflns_number_gt 7098
_reflns_number_total 9070
_reflns_threshold_expression >2sigma(I)
_cod_data_source_file b927058b.txt
_cod_data_source_block d13606
_cod_depositor_comments
;
The following automatic conversions were performed:

'_symmetry_cell_setting' value 'Monoclinic' changed to 'monoclinic'
according to /home/saulius/struct/CIF-dictionaries/cif_core.dic
dictionary named 'cif_core.dic' version 2.4.2 from 2011-04-26.

Automatic conversion script
Id: cif_fix_values 1891 2012-01-12 08:04:46Z andrius 

The following automatic conversions were performed:

'_exptl_crystal_density_meas' value 'no' was changed to '?' - the
value is perceived as not measured.

Automatic conversion script
Id: cif_fix_values 3008 2015-01-20 13:52:24Z robertas 
;
_cod_original_sg_symbol_H-M P2(1)/c
_cod_database_code 7025329

loop_
_symmetry_equiv_pos_as_xyz
'x, y, z'
'-x, y+1/2, -z+1/2'
'-x, -y, -z'
'x, -y-1/2, z-1/2'

loop_
_atom_site_label
_atom_site_type_symbol
_atom_site_fract_x
_atom_site_fract_y
_atom_site_fract_z
_atom_site_U_iso_or_equiv
_atom_site_adp_type
_atom_site_occupancy
_atom_site_symmetry_multiplicity
_atom_site_calc_flag
_atom_site_refinement_flags
_atom_site_disorder_assembly
_atom_site_disorder_group
Pt1 Pt 0.248107(9) 0.105394(9) 0.104260(10) 0.01429(4) Uani 1 1 d . . .
S1 S 0.15246(7) 0.12120(6) -0.10948(8) 0.02084(15) Uani 1 1 d . . .
S2 S 0.15094(8) -0.11789(7) -0.12909(8) 0.02505(17) Uani 1 1 d . . .
N1 N 0.3878(2) 0.0105(2) 0.1149(2) 0.0152(5) Uani 1 1 d . . .
N2 N 0.3661(2) 0.2209(2) 0.0977(2) 0.0164(5) Uani 1 1 d . . .
N3 N 0.0385(3) 0.0049(3) -0.2956(3) 0.0245(6) Uani 1 1 d D . .
H3 H -0.001(4) 0.061(3) -0.333(4) 0.048(15) Uiso 1 1 d D . .
C1 C 0.3914(3) -0.0961(2) 0.1172(3) 0.0171(5) Uani 1 1 d . . .
H1A H 0.3258 -0.1345 0.1065 0.020 Uiso 1 1 calc R . .
C2 C 0.4880(3) -0.1514(3) 0.1348(3) 0.0213(6) Uani 1 1 d . . .
H2A H 0.4876 -0.2267 0.1329 0.026 Uiso 1 1 calc R . .
C3 C 0.5848(3) -0.0959(3) 0.1552(3) 0.0221(6) Uani 1 1 d . . .
H3A H 0.6525 -0.1324 0.1696 0.027 Uiso 1 1 calc R . .
C4 C 0.5816(3) 0.0139(3) 0.1543(3) 0.0215(6) Uani 1 1 d . . .
H4A H 0.6476 0.0537 0.1692 0.026 Uiso 1 1 calc R . .
C5 C 0.4814(3) 0.0653(3) 0.1315(3) 0.0166(5) Uani 1 1 d . . .
C6 C 0.4684(3) 0.1820(2) 0.1192(3) 0.0159(5) Uani 1 1 d . . .
C7 C 0.5541(3) 0.2484(3) 0.1225(3) 0.0217(6) Uani 1 1 d . . .
H7A H 0.6262 0.2202 0.1393 0.026 Uiso 1 1 calc R . .
C8 C 0.5332(3) 0.3549(3) 0.1011(3) 0.0250(7) Uani 1 1 d . . .
H8A H 0.5907 0.4011 0.1028 0.030 Uiso 1 1 calc R . .
C9 C 0.4282(3) 0.3938(3) 0.0773(3) 0.0237(7) Uani 1 1 d . . .
H9A H 0.4118 0.4670 0.0615 0.028 Uiso 1 1 calc R . .
C10 C 0.3469(3) 0.3247(3) 0.0768(3) 0.0203(6) Uani 1 1 d . . .
H10A H 0.2747 0.3519 0.0609 0.024 Uiso 1 1 calc R . .
C11 C 0.1094(3) 0.0080(3) -0.1854(3) 0.0203(6) Uani 1 1 d . . .
C12 C -0.0010(3) -0.0983(3) -0.3480(3) 0.0286(8) Uani 1 1 d . . .
H12A H -0.0053 -0.1006 -0.4268 0.034 Uiso 1 1 calc R . .
H12B H -0.0766 -0.1129 -0.3531 0.034 Uiso 1 1 calc R . .
C13 C 0.0835(4) -0.1800(3) -0.2703(4) 0.0327(8) Uani 1 1 d . . .
H13A H 0.1394 -0.1972 -0.2998 0.039 Uiso 1 1 calc R . .
H13B H 0.0449 -0.2461 -0.2665 0.039 Uiso 1 1 calc R . .
C14 C 0.3226(3) 0.1141(3) 0.2809(3) 0.0209(6) Uani 1 1 d . . .
H14A H 0.3498 0.0438 0.3133 0.031 Uiso 1 1 calc R . .
H14B H 0.2677 0.1391 0.3076 0.031 Uiso 1 1 calc R . .
H14C H 0.3859 0.1637 0.3063 0.031 Uiso 1 1 calc R . .
C15 C 0.1277(3) 0.2067(3) 0.1063(3) 0.0246(7) Uani 1 1 d . . .
H15A H 0.1409 0.2197 0.1865 0.037 Uiso 1 1 calc R . .
H15B H 0.0533 0.1748 0.0637 0.037 Uiso 1 1 calc R . .
H15C H 0.1313 0.2739 0.0699 0.037 Uiso 1 1 calc R . .
C16 C 0.1500(3) -0.0129(3) 0.1208(3) 0.0229(6) Uani 1 1 d . . .
H16A H 0.1762 -0.0306 0.2027 0.034 Uiso 1 1 calc R . .
H16B H 0.1551 -0.0758 0.0786 0.034 Uiso 1 1 calc R . .
H16C H 0.0718 0.0111 0.0890 0.034 Uiso 1 1 calc R . .
B1 B 0.2112(4) 0.6156(4) 0.0201(5) 0.0330(10) Uani 1 1 d . . .
F1 F 0.2002(2) 0.5233(2) 0.0708(3) 0.0493(7) Uani 1 1 d . A 1
F2 F 0.1031(2) 0.65842(19) -0.0440(2) 0.0413(6) Uani 1 1 d . A 1
F3 F 0.2730(4) 0.6833(3) 0.1043(3) 0.0927(16) Uani 1 1 d . A 1
F4 F 0.2465(7) 0.5779(8) -0.0597(7) 0.062(3) Uani 0.50 1 d P A 1
F4' F 0.2716(16) 0.6282(10) -0.0375(18) 0.149(8) Uani 0.50 1 d P A 2

loop_
_atom_site_aniso_label
_atom_site_aniso_U_11
_atom_site_aniso_U_22
_atom_site_aniso_U_33
_atom_site_aniso_U_23
_atom_site_aniso_U_13
_atom_site_aniso_U_12
Pt1 0.01280(5) 0.01430(6) 0.01546(6) 0.00010(4) 0.00586(4) 0.00050(4)
S1 0.0197(3) 0.0208(4) 0.0181(4) 0.0009(3) 0.0047(3) -0.0001(3)
S2 0.0241(4) 0.0227(4) 0.0224(4) -0.0005(3) 0.0046(3) -0.0025(3)
N1 0.0137(10) 0.0156(11) 0.0142(11) 0.0016(9) 0.0041(9) 0.0017(9)
N2 0.0178(11) 0.0163(12) 0.0136(11) 0.0003(9) 0.0054(9) -0.0017(9)
N3 0.0233(14) 0.0289(15) 0.0164(13) -0.0012(12) 0.0039(11) 0.0015(12)
C1 0.0200(13) 0.0127(13) 0.0168(14) 0.0004(10) 0.0065(11) 0.0010(10)
C2 0.0277(16) 0.0193(15) 0.0177(15) 0.0014(12) 0.0106(13) 0.0058(12)
C3 0.0222(15) 0.0246(16) 0.0216(16) 0.0038(13) 0.0113(13) 0.0087(12)
C4 0.0173(14) 0.0256(16) 0.0235(16) 0.0020(13) 0.0107(12) 0.0010(12)
C5 0.0162(13) 0.0183(14) 0.0152(13) -0.0003(11) 0.0067(11) 0.0007(10)
C6 0.0166(12) 0.0173(13) 0.0126(12) -0.0009(11) 0.0051(10) -0.0020(10)
C7 0.0189(14) 0.0265(16) 0.0205(16) -0.0027(13) 0.0093(12) -0.0064(12)
C8 0.0344(19) 0.0218(16) 0.0215(16) -0.0035(13) 0.0147(15) -0.0100(14)
C9 0.0343(18) 0.0153(14) 0.0195(15) 0.0025(12) 0.0098(14) -0.0019(13)
C10 0.0238(15) 0.0173(14) 0.0169(14) 0.0020(12) 0.0061(12) 0.0019(12)
C11 0.0152(13) 0.0280(16) 0.0184(14) 0.0009(12) 0.0080(11) -0.0007(11)
C12 0.0241(16) 0.039(2) 0.0178(16) -0.0070(14) 0.0041(13) -0.0035(14)
C13 0.035(2) 0.0288(19) 0.0290(19) -0.0089(16) 0.0092(16) -0.0037(16)
C14 0.0253(15) 0.0202(15) 0.0172(14) -0.0003(12) 0.0091(12) -0.0005(12)
C15 0.0237(16) 0.0235(16) 0.0295(18) 0.0012(14) 0.0144(14) 0.0048(12)
C16 0.0196(14) 0.0250(16) 0.0270(17) 0.0000(13) 0.0130(13) -0.0050(12)
B1 0.025(2) 0.039(3) 0.036(2) -0.0001(19) 0.0134(18) 0.0039(17)
F1 0.0375(15) 0.0273(13) 0.073(2) 0.0079(13) 0.0143(14) 0.0053(11)
F2 0.0358(14) 0.0290(12) 0.0477(16) 0.0004(11) 0.0076(12) 0.0059(10)
F3 0.098(3) 0.045(2) 0.065(2) 0.0134(16) -0.030(2) -0.0408(19)
F4 0.056(5) 0.106(8) 0.038(3) 0.020(4) 0.034(3) 0.046(5)
F4' 0.191(15) 0.117(12) 0.254(19) 0.016(11) 0.203(15) 0.012(10)

loop_
_atom_type_symbol
_atom_type_description
_atom_type_scat_dispersion_real
_atom_type_scat_dispersion_imag
_atom_type_scat_source
C C 0.0033 0.0016 'International Tables Vol C Tables 4.2.6.8 and 6.1.1.4'
H H 0.0000 0.0000 'International Tables Vol C Tables 4.2.6.8 and 6.1.1.4'
B B 0.0013 0.0007 'International Tables Vol C Tables 4.2.6.8 and 6.1.1.4'
N N 0.0061 0.0033 'International Tables Vol C Tables 4.2.6.8 and 6.1.1.4'
F F 0.0171 0.0103 'International Tables Vol C Tables 4.2.6.8 and 6.1.1.4'
S S 0.1246 0.1234 'International Tables Vol C Tables 4.2.6.8 and 6.1.1.4'
Pt Pt -1.7033 8.3905 'International Tables Vol C Tables 4.2.6.8 and 6.1.1.4'

loop_
_geom_angle_atom_site_label_1
_geom_angle_atom_site_label_2
_geom_angle_atom_site_label_3
_geom_angle
C14 Pt1 C16 86.87(14)
C14 Pt1 C15 87.36(14)
C16 Pt1 C15 85.54(15)
C14 Pt1 N1 88.50(12)
C16 Pt1 N1 98.77(12)
C15 Pt1 N1 173.85(13)
C14 Pt1 N2 89.96(12)
C16 Pt1 N2 174.28(12)
C15 Pt1 N2 99.07(13)
N1 Pt1 N2 76.38(10)
C14 Pt1 S1 172.12(9)
C16 Pt1 S1 97.61(11)
C15 Pt1 S1 86.53(11)
N1 Pt1 S1 97.19(7)
N2 Pt1 S1 86.10(7)
C11 S1 Pt1 117.04(12)
C11 S2 C13 92.85(18)
C1 N1 C5 119.1(3)
C1 N1 Pt1 125.3(2)
C5 N1 Pt1 115.2(2)
C10 N2 C6 118.8(3)
C10 N2 Pt1 126.2(2)
C6 N2 Pt1 115.0(2)
C11 N3 C12 118.0(3)
C11 N3 H3 122(3)
C12 N3 H3 117(4)
N1 C1 C2 121.9(3)
N1 C1 H1A 119.0
C2 C1 H1A 119.0
C3 C2 C1 119.3(3)
C3 C2 H2A 120.4
C1 C2 H2A 120.4
C2 C3 C4 118.9(3)
C2 C3 H3A 120.6
C4 C3 H3A 120.6
C3 C4 C5 119.5(3)
C3 C4 H4A 120.3
C5 C4 H4A 120.3
N1 C5 C4 121.3(3)
N1 C5 C6 115.8(3)
C4 C5 C6 122.9(3)
N2 C6 C7 121.1(3)
N2 C6 C5 116.2(3)
C7 C6 C5 122.5(3)
C8 C7 C6 119.4(3)
C8 C7 H7A 120.3
C6 C7 H7A 120.3
C7 C8 C9 119.2(3)
C7 C8 H8A 120.4
C9 C8 H8A 120.4
C8 C9 C10 118.9(3)
C8 C9 H9A 120.5
C10 C9 H9A 120.5
N2 C10 C9 122.5(3)
N2 C10 H10A 118.7
C9 C10 H10A 118.7
N3 C11 S1 123.5(3)
N3 C11 S2 111.7(3)
S1 C11 S2 124.7(2)
N3 C12 C13 106.7(3)
N3 C12 H12A 110.4
C13 C12 H12A 110.4
N3 C12 H12B 110.4
C13 C12 H12B 110.4
H12A C12 H12B 108.6
C12 C13 S2 105.2(3)
C12 C13 H13A 110.7
S2 C13 H13A 110.7
C12 C13 H13B 110.7
S2 C13 H13B 110.7
H13A C13 H13B 108.8
Pt1 C14 H14A 109.5
Pt1 C14 H14B 109.5
H14A C14 H14B 109.5
Pt1 C14 H14C 109.5
H14A C14 H14C 109.5
H14B C14 H14C 109.5
Pt1 C15 H15A 109.5
Pt1 C15 H15B 109.5
H15A C15 H15B 109.5
Pt1 C15 H15C 109.5
H15A C15 H15C 109.5
H15B C15 H15C 109.5
Pt1 C16 H16A 109.5
Pt1 C16 H16B 109.5
H16A C16 H16B 109.5
Pt1 C16 H16C 109.5
H16A C16 H16C 109.5
H16B C16 H16C 109.5
F4' B1 F3 94.1(9)
F4' B1 F1 125.9(7)
F3 B1 F1 108.1(4)
F4' B1 F4 30.6(8)
F3 B1 F4 122.2(6)
F1 B1 F4 101.5(5)
F4' B1 F2 109.5(10)
F3 B1 F2 109.5(4)
F1 B1 F2 108.2(4)
F4 B1 F2 106.4(5)

loop_
_geom_bond_atom_site_label_1
_geom_bond_atom_site_label_2
_geom_bond_distance
Pt1 C14 2.046(3)
Pt1 C16 2.048(3)
Pt1 C15 2.050(3)
Pt1 N1 2.155(2)
Pt1 N2 2.163(3)
Pt1 S1 2.4818(9)
S1 C11 1.683(4)
S2 C11 1.733(4)
S2 C13 1.815(4)
N1 C1 1.345(4)
N1 C5 1.352(4)
N2 C10 1.338(4)
N2 C6 1.350(4)
N3 C11 1.315(4)
N3 C12 1.454(5)
N3 H3 0.884(19)
C1 C2 1.385(4)
C1 H1A 0.9500
C2 C3 1.381(5)
C2 H2A 0.9500
C3 C4 1.386(5)
C3 H3A 0.9500
C4 C5 1.388(4)
C4 H4A 0.9500
C5 C6 1.483(4)
C6 C7 1.394(4)
C7 C8 1.375(5)
C7 H7A 0.9500
C8 C9 1.376(5)
C8 H8A 0.9500
C9 C10 1.381(5)
C9 H9A 0.9500
C10 H10A 0.9500
C12 C13 1.529(6)
C12 H12A 0.9900
C12 H12B 0.9900
C13 H13A 0.9900
C13 H13B 0.9900
C14 H14A 0.9800
C14 H14B 0.9800
C14 H14C 0.9800
C15 H15A 0.9800
C15 H15B 0.9800
C15 H15C 0.9800
C16 H16A 0.9800
C16 H16B 0.9800
C16 H16C 0.9800
B1 F4' 1.313(14)
B1 F3 1.341(6)
B1 F1 1.372(5)
B1 F4 1.384(9)
B1 F2 1.410(5)

loop_
_geom_torsion_atom_site_label_1
_geom_torsion_atom_site_label_2
_geom_torsion_atom_site_label_3
_geom_torsion_atom_site_label_4
_geom_torsion
C14 Pt1 S1 C11 -163.0(7)
C16 Pt1 S1 C11 -38.78(16)
C15 Pt1 S1 C11 -123.80(16)
N1 Pt1 S1 C11 61.12(14)
N2 Pt1 S1 C11 136.84(14)
C14 Pt1 N1 C1 93.5(3)
C16 Pt1 N1 C1 6.9(3)
C15 Pt1 N1 C1 141.0(11)
N2 Pt1 N1 C1 -176.2(3)
S1 Pt1 N1 C1 -92.0(2)
C14 Pt1 N1 C5 -80.0(2)
C16 Pt1 N1 C5 -166.6(2)
C15 Pt1 N1 C5 -32.4(12)
N2 Pt1 N1 C5 10.3(2)
S1 Pt1 N1 C5 94.5(2)
C14 Pt1 N2 C10 -99.1(3)
C16 Pt1 N2 C10 -155.4(11)
C15 Pt1 N2 C10 -11.8(3)
N1 Pt1 N2 C10 172.4(3)
S1 Pt1 N2 C10 74.0(3)
C14 Pt1 N2 C6 79.6(2)
C16 Pt1 N2 C6 23.3(13)
C15 Pt1 N2 C6 166.9(2)
N1 Pt1 N2 C6 -8.8(2)
S1 Pt1 N2 C6 -107.2(2)
C5 N1 C1 C2 -0.7(5)
Pt1 N1 C1 C2 -173.9(2)
N1 C1 C2 C3 2.6(5)
C1 C2 C3 C4 -1.7(5)
C2 C3 C4 C5 -0.9(5)
C1 N1 C5 C4 -2.0(5)
Pt1 N1 C5 C4 171.9(2)
C1 N1 C5 C6 175.7(3)
Pt1 N1 C5 C6 -10.4(3)
C3 C4 C5 N1 2.8(5)
C3 C4 C5 C6 -174.7(3)
C10 N2 C6 C7 1.5(4)
Pt1 N2 C6 C7 -177.4(2)
C10 N2 C6 C5 -174.8(3)
Pt1 N2 C6 C5 6.4(3)
N1 C5 C6 N2 2.7(4)
C4 C5 C6 N2 -179.6(3)
N1 C5 C6 C7 -173.5(3)
C4 C5 C6 C7 4.2(5)
N2 C6 C7 C8 -1.3(5)
C5 C6 C7 C8 174.7(3)
C6 C7 C8 C9 0.2(5)
C7 C8 C9 C10 0.7(5)
C6 N2 C10 C9 -0.6(5)
Pt1 N2 C10 C9 178.1(2)
C8 C9 C10 N2 -0.5(5)
C12 N3 C11 S1 -173.6(3)
C12 N3 C11 S2 5.9(4)
Pt1 S1 C11 N3 165.6(2)
Pt1 S1 C11 S2 -13.8(3)
C13 S2 C11 N3 8.5(3)
C13 S2 C11 S1 -172.1(2)
C11 N3 C12 C13 -20.3(4)
N3 C12 C13 S2 23.7(4)
C11 S2 C13 C12 -18.7(3)
